data_2244139
loop_
_publ_author_name
'Mohamed, Shaaban K.'
'Mague, Joel T.'
'Akkurt, Mehmet'
'Abdel-Rahman, Laila H.'
'Abdel-Hameed, Mohamed'
'Albayati, Mustafa R.'
'Al-Taif, Elham A.'

_publ_section_title
;
 Crystal structure and Hirshfeld surface analysis of
 (+-)-<i>N</i>'-(2-hydroxy-3-methoxybenzylidene)-2-(4-isobutylphenyl)propionohydrazide
;
_journal_coeditor_code TX2052
_journal_issue 8
_journal_name_full 'Acta Crystallographica Section E'
_journal_page_first 860
_journal_page_last 863
_journal_paper_doi 10.1107/S2056989022007605
_journal_volume 78
_journal_year 2022
_chemical_formula_iupac 'C21 H26 N2 O3'
_chemical_formula_moiety 'C21 H26 N2 O3'
_chemical_formula_sum 'C21 H26 N2 O3'
_chemical_formula_weight 354.44
_chemical_name_systematic (+-)-<i>N</i>'-(2-Hydroxy-3-methoxybenzylidene)-2-(4-isobutylphenyl)propionohydrazide
_space_group_crystal_system monoclinic
_space_group_IT_number 14
_space_group_name_Hall '-P 2ybc'
_space_group_name_H-M_alt 'P 1 21/c 1'
_atom_sites_solution_hydrogens mixed
_audit_creation_method SHELXL-2018/3
_cell_angle_alpha 90
_cell_angle_beta 97.042(2)
_cell_angle_gamma 90
_cell_formula_units_Z 4
_cell_length_a 14.5241(7)
_cell_length_b 10.0718(5)
_cell_length_c 13.2710(7)
_cell_measurement_reflns_used 9778
_cell_measurement_temperature 125(2)
_cell_measurement_theta_max 72.4317
_cell_measurement_theta_min 5.5295
_cell_volume 1926.69(17)
_computing_cell_refinement
;
<i>SAINT</i> (Bruker, 2016)
;
_computing_data_collection
;
<i>APEX3</i> (Bruker, 2016)
;
_computing_data_reduction
;
<i>SAINT</i>  (Bruker, 2016)
;
_computing_molecular_graphics
;
ORTEP-3 for Windows (Farrugia, 2012)
;
_computing_publication_material
;
PLATON (Spek, 2020)
;
_computing_structure_refinement
;
<i>SHELXL2018/1</i> (Sheldrick, 2015<i>b</i>)
;
_computing_structure_solution
;
<i>SHELXT</i> (Sheldrick, 2015<i>a</i>)
;
_diffrn_ambient_temperature 125(2)
_diffrn_detector_area_resol_mean 7.3910
_diffrn_measured_fraction_theta_full 0.990
_diffrn_measured_fraction_theta_max 0.984
_diffrn_measurement_device 'Bruker D8 VENTURE PHOTON 3 CPAD'
_diffrn_measurement_device_type 'Bruker D8 VENTURE PHOTON 3 CPAD'
_diffrn_measurement_method '\f and \w scans'
_diffrn_radiation_monochromator mirror
_diffrn_radiation_type CuK\a
_diffrn_radiation_wavelength 1.54178
_diffrn_reflns_av_R_equivalents 0.0354
_diffrn_reflns_av_unetI/netI 0.0167
_diffrn_reflns_limit_h_max 17
_diffrn_reflns_limit_h_min -17
_diffrn_reflns_limit_k_max 12
_diffrn_reflns_limit_k_min -12
_diffrn_reflns_limit_l_max 16
_diffrn_reflns_limit_l_min -14
_diffrn_reflns_number 38584
_diffrn_reflns_theta_full 67.679
_diffrn_reflns_theta_max 72.425
_diffrn_reflns_theta_min 5.529
_diffrn_source 'INCOATEC I\mS micro----focus source'
_diffrn_source_current 1.0
_diffrn_source_power 0.05
_diffrn_source_voltage 50
_exptl_absorpt_coefficient_mu 0.657
_exptl_absorpt_correction_T_max 0.98
_exptl_absorpt_correction_T_min 0.90
_exptl_absorpt_correction_type multi-scan
_exptl_absorpt_process_details
;
(<i>SADABS</i>; Krause <i>et al.</i>, 2015)
;
_exptl_crystal_colour colourless
_exptl_crystal_density_diffrn 1.222
_exptl_crystal_description plate
_exptl_crystal_F_000 760
_exptl_crystal_size_max 0.204
_exptl_crystal_size_mid 0.201
_exptl_crystal_size_min 0.031
_refine_diff_density_max 0.400
_refine_diff_density_min -0.214
_refine_ls_extinction_method none
_refine_ls_goodness_of_fit_ref 1.064
_refine_ls_hydrogen_treatment mixed
_refine_ls_matrix_type full
_refine_ls_number_parameters 259
_refine_ls_number_reflns 3758
_refine_ls_number_restraints 8
_refine_ls_restrained_S_all 1.069
_refine_ls_R_factor_all 0.0443
_refine_ls_R_factor_gt 0.0405
_refine_ls_shift/su_max 0.000
_refine_ls_shift/su_mean 0.000
_refine_ls_structure_factor_coef Fsqd
_refine_ls_weighting_details 'w=1/[\s^2^(Fo^2^)+(0.0517P)^2^+0.6940P] where P=(Fo^2^+2Fc^2^)/3'
_refine_ls_weighting_scheme calc
_refine_ls_wR_factor_gt 0.1056
_refine_ls_wR_factor_ref 0.1091
_reflns_number_gt 3400
_reflns_number_total 3758
_reflns_threshold_expression 'I > 2\s(I)'
_cod_data_source_file tx2052sup1.cif
_cod_data_source_block I
_cod_original_sg_symbol_H-M 'P 21/c'
_cod_database_code 2244139
_shelx_space_group_comment
;
The symmetry employed for this shelxl refinement is uniquely defined
by the following loop, which should always be used as a source of
symmetry information in preference to the above space-group names.
They are only intended as comments.
;
_shelx_estimated_absorpt_t_min 0.878
_shelx_estimated_absorpt_t_max 0.980

loop_
_space_group_symop_operation_xyz
'x, y, z'
'-x, y+1/2, -z+1/2'
'-x, -y, -z'
'x, -y-1/2, z-1/2'

loop_
_atom_site_type_symbol
_atom_site_label
_atom_site_fract_x
_atom_site_fract_y
_atom_site_fract_z
_atom_site_U_iso_or_equiv
_atom_site_adp_type
_atom_site_calc_flag
_atom_site_occupancy
_atom_site_disorder_assembly
_atom_site_disorder_group
O O1 0.48117(6) 0.83125(10) 0.62950(7) 0.0328(2) Uani d 1 . .
H HO1 0.4586(13) 0.7973(19) 0.5735(10) 0.061(6) Uiso d 1 . .
O O2 0.57158(7) 0.95029(10) 0.78175(7) 0.0378(2) Uani d 1 . .
O O3 0.30167(6) 0.64479(10) 0.44100(7) 0.0353(2) Uani d 1 . .
N N1 0.46923(7) 0.75956(10) 0.44081(8) 0.0276(2) Uani d 1 . .
N N2 0.42448(7) 0.69530(11) 0.35782(8) 0.0291(2) Uani d 1 . .
H HN2 0.4561(10) 0.6800(17) 0.3046(10) 0.041(4) Uiso d 1 . .
C C1 0.59869(9) 0.88043(12) 0.51948(9) 0.0272(3) Uani d 1 . .
C C2 0.56349(8) 0.88651(12) 0.61296(9) 0.0259(3) Uani d 1 . .
C C3 0.61408(9) 0.95151(12) 0.69520(9) 0.0276(3) Uani d 1 . .
C C4 0.69830(9) 1.01023(13) 0.68500(10) 0.0310(3) Uani d 1 . .
H H4 0.732144 1.054394 0.741015 0.037 Uiso calc 1 . .
C C5 0.73341(9) 1.00426(15) 0.59170(11) 0.0364(3) Uani d 1 . .
H H5 0.791294 1.044688 0.584278 0.044 Uiso calc 1 . .
C C6 0.68465(9) 0.94019(14) 0.51054(10) 0.0341(3) Uani d 1 . .
H H6 0.709452 0.936307 0.447606 0.041 Uiso calc 1 . .
C C7 0.61541(9) 1.02016(14) 0.86811(10) 0.0343(3) Uani d 1 . .
H H7A 0.675774 0.979590 0.890582 0.051 Uiso calc 1 . .
H H7B 0.576255 1.015696 0.923125 0.051 Uiso calc 1 . .
H H7C 0.624321 1.113185 0.849937 0.051 Uiso calc 1 . .
C C8 0.54787(9) 0.81416(13) 0.43243(9) 0.0289(3) Uani d 1 . .
H H8 0.572764 0.811269 0.369529 0.035 Uiso calc 1 . .
C C9 0.34188(9) 0.63537(13) 0.36611(9) 0.0277(3) Uani d 1 . .
C C10 0.30483(9) 0.55529(13) 0.27208(9) 0.0293(3) Uani d 1 . .
H H10 0.352167 0.557419 0.223374 0.035 Uiso calc 1 . .
C C11 0.29224(12) 0.41096(14) 0.30427(12) 0.0427(4) Uani d 1 . .
H H11A 0.250084 0.407883 0.356498 0.064 Uiso calc 1 . .
H H11B 0.352538 0.373853 0.331631 0.064 Uiso calc 1 . .
H H11C 0.266064 0.358829 0.245264 0.064 Uiso calc 1 . .
C C12 0.21646(8) 0.61920(12) 0.22138(9) 0.0268(3) Uani d 1 . .
C C13 0.21756(9) 0.68811(13) 0.13073(9) 0.0287(3) Uani d 1 . .
H H13 0.273825 0.694597 0.101326 0.034 Uiso calc 1 . .
C C14 0.13798(10) 0.74751(13) 0.08254(10) 0.0340(3) Uani d 1 . .
H H14 0.140562 0.794801 0.021011 0.041 Uiso calc 1 . .
C C15 0.05427(10) 0.73865(15) 0.12330(10) 0.0377(3) Uani d 1 . .
C C16 0.05360(10) 0.66893(17) 0.21379(11) 0.0419(4) Uani d 1 . .
H H16 -0.002864 0.660731 0.242608 0.050 Uiso calc 1 . .
C C17 0.13317(10) 0.61141(16) 0.26259(10) 0.0364(3) Uani d 1 . .
H H17 0.130938 0.566028 0.324999 0.044 Uiso calc 1 . .
C C18 -0.03439(12) 0.80231(19) 0.07374(12) 0.0507(4) Uani d 1 . .
H H18A -0.087137 0.761937 0.103331 0.061 Uiso calc 1 A 1
H H18B -0.032812 0.897690 0.091900 0.061 Uiso calc 1 A 1
C C19 -0.05346(11) 0.79118(15) -0.04059(12) 0.0363(4) Uani d 0.929(3) B 1
H H19 -0.002595 0.838797 -0.070091 0.044 Uiso calc 0.929(3) B 1
C C20 -0.14474(15) 0.8607(2) -0.07853(17) 0.0478(5) Uani d 0.929(3) B 1
H H20A -0.196295 0.813447 -0.053316 0.072 Uiso calc 0.929(3) B 1
H H20B -0.153574 0.860749 -0.152939 0.072 Uiso calc 0.929(3) B 1
H H20C -0.142860 0.952371 -0.053670 0.072 Uiso calc 0.929(3) B 1
C C21 -0.05494(17) 0.6501(2) -0.07825(16) 0.0410(5) Uani d 0.929(3) B 1
H H21A 0.004431 0.607334 -0.054798 0.062 Uiso calc 0.929(3) B 1
H H21B -0.064915 0.649641 -0.152632 0.062 Uiso calc 0.929(3) B 1
H H21C -0.105315 0.601541 -0.051829 0.062 Uiso calc 0.929(3) B 1
C C19A -0.1011(12) 0.7500(17) -0.0070(13) 0.0363(4) Uani d 0.071(3) B 2
H H19A -0.140915 0.702544 0.037706 0.044 Uiso calc 0.071(3) B 2
C C20A -0.172(2) 0.852(3) -0.047(3) 0.0478(5) Uani d 0.071(3) B 2
H H20D -0.224290 0.807511 -0.087183 0.072 Uiso calc 0.071(3) B 2
H H20E -0.143533 0.914905 -0.090648 0.072 Uiso calc 0.071(3) B 2
H H20F -0.193809 0.899507 0.009485 0.072 Uiso calc 0.071(3) B 2
C C21A -0.064(3) 0.629(3) -0.054(3) 0.0410(5) Uani d 0.071(3) B 2
H H21D -0.072593 0.551247 -0.010781 0.062 Uiso calc 0.071(3) B 2
H H21E 0.001967 0.640502 -0.059041 0.062 Uiso calc 0.071(3) B 2
H H21F -0.097861 0.614437 -0.121356 0.062 Uiso calc 0.071(3) B 2

loop_
_atom_site_aniso_label
_atom_site_aniso_U_11
_atom_site_aniso_U_22
_atom_site_aniso_U_33
_atom_site_aniso_U_12
_atom_site_aniso_U_13
_atom_site_aniso_U_23
O1 0.0293(5) 0.0422(5) 0.0276(5) -0.0105(4) 0.0059(4) -0.0063(4)
O2 0.0384(5) 0.0494(6) 0.0260(5) -0.0148(4) 0.0054(4) -0.0083(4)
O3 0.0315(5) 0.0495(6) 0.0245(5) -0.0024(4) 0.0017(4) -0.0011(4)
N1 0.0287(5) 0.0295(5) 0.0238(5) 0.0024(4) -0.0005(4) -0.0023(4)
N2 0.0290(5) 0.0352(6) 0.0225(5) 0.0011(4) 0.0012(4) -0.0047(4)
C1 0.0279(6) 0.0265(6) 0.0270(6) 0.0017(5) 0.0025(5) 0.0029(5)
C2 0.0246(6) 0.0252(6) 0.0278(6) -0.0002(5) 0.0025(5) 0.0027(5)
C3 0.0291(6) 0.0278(6) 0.0257(6) 0.0003(5) 0.0024(5) 0.0020(5)
C4 0.0291(6) 0.0307(6) 0.0315(6) -0.0022(5) -0.0028(5) 0.0013(5)
C5 0.0287(6) 0.0412(7) 0.0395(7) -0.0078(6) 0.0052(5) 0.0017(6)
C6 0.0330(7) 0.0397(7) 0.0306(7) -0.0043(6) 0.0080(5) 0.0022(5)
C7 0.0349(7) 0.0394(7) 0.0275(6) -0.0025(6) -0.0008(5) -0.0065(5)
C8 0.0308(6) 0.0306(6) 0.0255(6) 0.0013(5) 0.0039(5) 0.0016(5)
C9 0.0286(6) 0.0309(6) 0.0226(6) 0.0050(5) -0.0005(5) 0.0015(5)
C10 0.0290(6) 0.0327(7) 0.0255(6) 0.0021(5) 0.0000(5) -0.0024(5)
C11 0.0522(9) 0.0326(7) 0.0414(8) 0.0032(6) -0.0021(7) -0.0002(6)
C12 0.0277(6) 0.0281(6) 0.0235(6) -0.0009(5) -0.0009(5) -0.0044(5)
C13 0.0287(6) 0.0303(6) 0.0270(6) -0.0027(5) 0.0029(5) -0.0034(5)
C14 0.0414(7) 0.0330(7) 0.0265(6) 0.0032(6) -0.0002(5) 0.0003(5)
C15 0.0359(7) 0.0467(8) 0.0289(7) 0.0122(6) -0.0025(5) -0.0095(6)
C16 0.0296(7) 0.0668(10) 0.0297(7) 0.0047(6) 0.0059(5) -0.0063(6)
C17 0.0333(7) 0.0531(8) 0.0230(6) -0.0013(6) 0.0036(5) 0.0009(6)
C18 0.0439(9) 0.0652(11) 0.0409(8) 0.0229(8) -0.0032(7) -0.0096(7)
C19 0.0341(8) 0.0353(8) 0.0376(8) 0.0053(6) -0.0039(6) 0.0017(6)
C20 0.0424(11) 0.0441(9) 0.0527(12) 0.0110(8) -0.0112(8) 0.0018(9)
C21 0.0414(10) 0.0356(10) 0.0431(13) 0.0014(8) -0.0066(9) 0.0022(8)
C19A 0.0341(8) 0.0353(8) 0.0376(8) 0.0053(6) -0.0039(6) 0.0017(6)
C20A 0.0424(11) 0.0441(9) 0.0527(12) 0.0110(8) -0.0112(8) 0.0018(9)
C21A 0.0414(10) 0.0356(10) 0.0431(13) 0.0014(8) -0.0066(9) 0.0022(8)

loop_
_atom_type_symbol
_atom_type_description
_atom_type_scat_dispersion_real
_atom_type_scat_dispersion_imag
_atom_type_scat_source
C C 0.0181 0.0091 'International Tables Vol C Tables 4.2.6.8 and 6.1.1.4'
H H 0.0000 0.0000 'International Tables Vol C Tables 4.2.6.8 and 6.1.1.4'
N N 0.0311 0.0180 'International Tables Vol C Tables 4.2.6.8 and 6.1.1.4'
O O 0.0492 0.0322 'International Tables Vol C Tables 4.2.6.8 and 6.1.1.4'

loop_
_geom_angle_atom_site_label_1
_geom_angle_atom_site_label_2
_geom_angle_atom_site_label_3
_geom_angle_site_symmetry_1
_geom_angle_site_symmetry_3
_geom_angle
_geom_angle_publ_flag
C2 O1 HO1 . . 106.1(14) ?
C3 O2 C7 . . 117.83(10) ?
C8 N1 N2 . . 118.14(11) ?
C9 N2 N1 . . 118.74(10) ?
C9 N2 HN2 . . 121.8(11) ?
N1 N2 HN2 . . 118.3(11) ?
C2 C1 C6 . . 118.76(12) ?
C2 C1 C8 . . 121.27(11) ?
C6 C1 C8 . . 119.97(11) ?
O1 C2 C1 . . 123.27(11) ?
O1 C2 C3 . . 116.91(11) ?
C1 C2 C3 . . 119.82(11) ?
O2 C3 C4 . . 125.61(11) ?
O2 C3 C2 . . 113.71(11) ?
C4 C3 C2 . . 120.68(12) ?
C3 C4 C5 . . 119.52(12) ?
C3 C4 H4 . . 120.2 ?
C5 C4 H4 . . 120.2 ?
C6 C5 C4 . . 120.36(12) ?
C6 C5 H5 . . 119.8 ?
C4 C5 H5 . . 119.8 ?
C5 C6 C1 . . 120.86(12) ?
C5 C6 H6 . . 119.6 ?
C1 C6 H6 . . 119.6 ?
O2 C7 H7A . . 109.5 ?
O2 C7 H7B . . 109.5 ?
H7A C7 H7B . . 109.5 ?
O2 C7 H7C . . 109.5 ?
H7A C7 H7C . . 109.5 ?
H7B C7 H7C . . 109.5 ?
N1 C8 C1 . . 119.85(11) ?
N1 C8 H8 . . 120.1 ?
C1 C8 H8 . . 120.1 ?
O3 C9 N2 . . 123.24(12) ?
O3 C9 C10 . . 123.52(12) ?
N2 C9 C10 . . 113.23(11) ?
C12 C10 C9 . . 109.42(10) ?
C12 C10 C11 . . 113.75(11) ?
C9 C10 C11 . . 108.38(11) ?
C12 C10 H10 . . 108.4 ?
C9 C10 H10 . . 108.4 ?
C11 C10 H10 . . 108.4 ?
C10 C11 H11A . . 109.5 ?
C10 C11 H11B . . 109.5 ?
H11A C11 H11B . . 109.5 ?
C10 C11 H11C . . 109.5 ?
H11A C11 H11C . . 109.5 ?
H11B C11 H11C . . 109.5 ?
C17 C12 C13 . . 118.13(12) ?
C17 C12 C10 . . 122.10(11) ?
C13 C12 C10 . . 119.77(11) ?
C14 C13 C12 . . 121.14(12) ?
C14 C13 H13 . . 119.4 ?
C12 C13 H13 . . 119.4 ?
C13 C14 C15 . . 120.75(13) ?
C13 C14 H14 . . 119.6 ?
C15 C14 H14 . . 119.6 ?
C16 C15 C14 . . 117.78(12) ?
C16 C15 C18 . . 119.51(14) ?
C14 C15 C18 . . 122.71(14) ?
C17 C16 C15 . . 121.48(13) ?
C17 C16 H16 . . 119.3 ?
C15 C16 H16 . . 119.3 ?
C16 C17 C12 . . 120.70(13) ?
C16 C17 H17 . . 119.6 ?
C12 C17 H17 . . 119.6 ?
C19A C18 C15 . . 128.4(7) ?
C19 C18 C15 . . 116.46(13) ?
C19 C18 H18A . . 108.2 ?
C15 C18 H18A . . 108.2 ?
C19 C18 H18B . . 108.2 ?
C15 C18 H18B . . 108.2 ?
H18A C18 H18B . . 107.3 ?
C21 C19 C18 . . 113.35(14) ?
C21 C19 C20 . . 110.26(15) ?
C18 C19 C20 . . 109.95(14) ?
C21 C19 H19 . . 107.7 ?
C18 C19 H19 . . 107.7 ?
C20 C19 H19 . . 107.7 ?
C19 C20 H20A . . 109.5 ?
C19 C20 H20B . . 109.5 ?
H20A C20 H20B . . 109.5 ?
C19 C20 H20C . . 109.5 ?
H20A C20 H20C . . 109.5 ?
H20B C20 H20C . . 109.5 ?
C19 C21 H21A . . 109.5 ?
C19 C21 H21B . . 109.5 ?
H21A C21 H21B . . 109.5 ?
C19 C21 H21C . . 109.5 ?
H21A C21 H21C . . 109.5 ?
H21B C21 H21C . . 109.5 ?
C18 C19A C21A . . 111.2(18) ?
C18 C19A C20A . . 112.3(16) ?
C21A C19A C20A . . 132(2) ?
C18 C19A H19A . . 96.7 ?
C21A C19A H19A . . 96.7 ?
C20A C19A H19A . . 96.7 ?
C19A C20A H20D . . 109.5 ?
C19A C20A H20E . . 109.5 ?
H20D C20A H20E . . 109.5 ?
C19A C20A H20F . . 109.5 ?
H20D C20A H20F . . 109.5 ?
H20E C20A H20F . . 109.5 ?
C19A C21A H21D . . 109.5 ?
C19A C21A H21E . . 109.5 ?
H21D C21A H21E . . 109.5 ?
C19A C21A H21F . . 109.5 ?
H21D C21A H21F . . 109.5 ?
H21E C21A H21F . . 109.5 ?

loop_
_geom_bond_atom_site_label_1
_geom_bond_atom_site_label_2
_geom_bond_site_symmetry_2
_geom_bond_distance
_geom_bond_publ_flag
O1 C2 . 1.3609(15) ?
O1 HO1 . 0.847(9) ?
O2 C3 . 1.3690(15) ?
O2 C7 . 1.4265(15) ?
O3 C9 . 1.2167(16) ?
N1 C8 . 1.2847(17) ?
N1 N2 . 1.3706(14) ?
N2 C9 . 1.3594(17) ?
N2 HN2 . 0.902(9) ?
C1 C2 . 1.3999(17) ?
C1 C6 . 1.4042(18) ?
C1 C8 . 1.4545(17) ?
C2 C3 . 1.4011(17) ?
C3 C4 . 1.3802(18) ?
C4 C5 . 1.397(2) ?
C4 H4 . 0.9500 ?
C5 C6 . 1.3751(19) ?
C5 H5 . 0.9500 ?
C6 H6 . 0.9500 ?
C7 H7A . 0.9800 ?
C7 H7B . 0.9800 ?
C7 H7C . 0.9800 ?
C8 H8 . 0.9500 ?
C9 C10 . 1.5272(17) ?
C10 C12 . 1.5174(17) ?
C10 C11 . 1.5324(19) ?
C10 H10 . 1.0000 ?
C11 H11A . 0.9800 ?
C11 H11B . 0.9800 ?
C11 H11C . 0.9800 ?
C12 C17 . 1.3896(18) ?
C12 C13 . 1.3907(18) ?
C13 C14 . 1.3863(19) ?
C13 H13 . 0.9500 ?
C14 C15 . 1.393(2) ?
C14 H14 . 0.9500 ?
C15 C16 . 1.392(2) ?
C15 C18 . 1.5146(19) ?
C16 C17 . 1.381(2) ?
C16 H16 . 0.9500 ?
C17 H17 . 0.9500 ?
C18 C19A . 1.453(8) ?
C18 C19 . 1.513(2) ?
C18 H18A . 0.9900 ?
C18 H18B . 0.9900 ?
C19 C21 . 1.505(3) ?
C19 C20 . 1.529(2) ?
C19 H19 . 1.0000 ?
C20 H20A . 0.9800 ?
C20 H20B . 0.9800 ?
C20 H20C . 0.9800 ?
C21 H21A . 0.9800 ?
C21 H21B . 0.9800 ?
C21 H21C . 0.9800 ?
C19A C21A . 1.50(3) ?
C19A C20A . 1.50(3) ?
C19A H19A . 1.0000 ?
C20A H20D . 0.9800 ?
C20A H20E . 0.9800 ?
C20A H20F . 0.9800 ?
C21A H21D . 0.9800 ?
C21A H21E . 0.9800 ?
C21A H21F . 0.9800 ?

loop_
_geom_hbond_atom_site_label_D
_geom_hbond_atom_site_label_H
_geom_hbond_atom_site_label_A
_geom_hbond_site_symmetry_A
_geom_hbond_distance_DH
_geom_hbond_distance_HA
_geom_hbond_distance_DA
_geom_hbond_angle_DHA
_geom_hbond_publ_flag
O1 HO1 N1 . 0.847(9) 1.827(13) 2.5914(13) 149(2) yes
N2 HN2 O1 4_575 0.902(9) 2.398(11) 3.2470(14) 156.8(14) yes
N2 HN2 O2 4_575 0.902(9) 2.179(14) 2.8745(14) 133.4(14) yes
C10 H10 O1 4_575 1.00 2.63 3.5545(16) 154.6 no

loop_
_geom_torsion_atom_site_label_1
_geom_torsion_atom_site_label_2
_geom_torsion_atom_site_label_3
_geom_torsion_atom_site_label_4
_geom_torsion_site_symmetry_1
_geom_torsion_site_symmetry_2
_geom_torsion_site_symmetry_3
_geom_torsion_site_symmetry_4
_geom_torsion
_geom_torsion_publ_flag
C8 N1 N2 C9 . . . . 179.02(11) ?
C6 C1 C2 O1 . . . . -179.68(12) ?
C8 C1 C2 O1 . . . . 0.51(19) ?
C6 C1 C2 C3 . . . . 0.03(18) ?
C8 C1 C2 C3 . . . . -179.78(11) ?
C7 O2 C3 C4 . . . . 2.85(19) ?
C7 O2 C3 C2 . . . . -176.72(11) ?
O1 C2 C3 O2 . . . . -0.43(16) ?
C1 C2 C3 O2 . . . . 179.84(11) ?
O1 C2 C3 C4 . . . . 179.97(11) ?
C1 C2 C3 C4 . . . . 0.25(18) ?
O2 C3 C4 C5 . . . . -179.74(13) ?
C2 C3 C4 C5 . . . . -0.20(19) ?
C3 C4 C5 C6 . . . . -0.1(2) ?
C4 C5 C6 C1 . . . . 0.4(2) ?
C2 C1 C6 C5 . . . . -0.4(2) ?
C8 C1 C6 C5 . . . . 179.46(13) ?
N2 N1 C8 C1 . . . . -178.45(11) ?
C2 C1 C8 N1 . . . . -0.19(18) ?
C6 C1 C8 N1 . . . . 180.00(12) ?
N1 N2 C9 O3 . . . . 6.17(18) ?
N1 N2 C9 C10 . . . . -173.84(10) ?
O3 C9 C10 C12 . . . . 66.06(16) ?
N2 C9 C10 C12 . . . . -113.93(12) ?
O3 C9 C10 C11 . . . . -58.49(16) ?
N2 C9 C10 C11 . . . . 121.52(12) ?
C9 C10 C12 C17 . . . . -73.14(15) ?
C11 C10 C12 C17 . . . . 48.22(17) ?
C9 C10 C12 C13 . . . . 106.89(13) ?
C11 C10 C12 C13 . . . . -131.75(13) ?
C17 C12 C13 C14 . . . . -0.01(19) ?
C10 C12 C13 C14 . . . . 179.96(11) ?
C12 C13 C14 C15 . . . . -0.6(2) ?
C13 C14 C15 C16 . . . . 0.3(2) ?
C13 C14 C15 C18 . . . . 179.73(13) ?
C14 C15 C16 C17 . . . . 0.7(2) ?
C18 C15 C16 C17 . . . . -178.79(14) ?
C15 C16 C17 C12 . . . . -1.3(2) ?
C13 C12 C17 C16 . . . . 1.0(2) ?
C10 C12 C17 C16 . . . . -179.00(13) ?
C16 C15 C18 C19A . . . . -96.1(12) ?
C14 C15 C18 C19A . . . . 84.4(13) ?
C16 C15 C18 C19 . . . . -139.06(16) ?
C14 C15 C18 C19 . . . . 41.5(2) ?
C15 C18 C19 C21 . . . . 56.4(2) ?
C15 C18 C19 C20 . . . . -179.71(16) ?
C15 C18 C19A C21A . . . . -11(3) ?
C15 C18 C19A C20A . . . . -170.6(16) ?

_cod_database_fobs_code 2244139
